data_8100317
loop_
_publ_author_name
'Engering, Josef'
'Peters, Eva-Maria'
'Jansen, Martin'

_publ_section_title
;
Crystal structure of pentakispiperidyltantal(V), Ta(NC~5~H~10~)~5~
;
_journal_issue 2
_journal_name_full 'Zeitschrift f\"ur Kristallographie - New Crystal Structures'
_journal_page_first 199
_journal_page_last 200
_journal_volume 218
_journal_year 2003
_chemical_formula_moiety 'Ta ( N C5 H10 ) 5'
_chemical_formula_structural 'Ta (N C5 H10 )5'
_chemical_formula_sum 'C25 H50 N5 Ta'
_chemical_formula_weight 601.65
_chemical_name_common 'piperidyl tantalamide'
_space_group_IT_number 14
_symmetry_cell_setting monoclinic
_symmetry_space_group_name_Hall '-P 2ybc'
_symmetry_space_group_name_H-M 'P 1 21/c 1'
_cell_angle_alpha 90.00
_cell_angle_beta 108.1090(10)
_cell_angle_gamma 90.00
_cell_formula_units_Z 4
_cell_length_a 15.3542(9)
_cell_length_b 9.9150(6)
_cell_length_c 18.1408(10)
_cell_measurement_temperature 100(2)
_cell_volume 2624.9(3)
_diffrn_ambient_temperature 100(2)
_exptl_crystal_density_diffrn 1.522
_cod_original_sg_symbol_H-M 'P 21/c'
_cod_original_formula_sum 'C25 H50 N5 Ta1'
_cod_database_code 8100317

loop_
_symmetry_equiv_pos_as_xyz
'x, y, z'
'-x, y+1/2, -z+1/2'
'-x, -y, -z'
'x, -y-1/2, z-1/2'

loop_
_atom_site_label
_atom_site_type_symbol
_atom_site_fract_x
_atom_site_fract_y
_atom_site_fract_z
_atom_site_U_iso_or_equiv
_atom_site_adp_type
_atom_site_occupancy
_atom_site_symmetry_multiplicity
_atom_site_Wyckoff_symbol
_atom_site_calc_flag
_atom_site_refinement_flags
_atom_site_disorder_assembly
_atom_site_disorder_group
Ta1 Ta 0.728719(11) 0.923992(16) 0.032239(9) 0.01756(5) Uani 1 4 e d . . .
N1 N 0.8256(3) 0.8438(5) -0.0041(3) 0.0334(10) Uani 1 4 e d . . .
N2 N 0.7016(3) 1.1046(4) -0.0235(3) 0.0340(11) Uani 1 4 e d . . .
N3 N 0.6105(3) 0.8576(4) -0.0462(2) 0.0284(9) Uani 1 4 e d . . .
N4 N 0.7059(4) 0.7873(5) 0.1074(3) 0.0415(13) Uani 1 4 e d . . .
N5 N 0.7998(5) 1.0320(7) 0.1275(3) 0.058(2) Uani 1 4 e d . . .
C11 C 0.8201(6) 0.7257(12) -0.0500(8) 0.130(7) Uani 1 4 e d D . .
H11A H 0.8262 0.7485 -0.1002 0.156 Uiso 1 4 e calc R . .
H11B H 0.7620 0.6803 -0.0579 0.156 Uiso 1 4 e calc R . .
C12 C 0.9026(7) 0.6322(9) -0.0025(8) 0.092(4) Uani 1 4 e d D . .
H12A H 0.9120 0.6363 0.0529 0.110 Uiso 1 4 e calc R . .
H12B H 0.8940 0.5392 -0.0198 0.110 Uiso 1 4 e calc R . .
C13 C 0.9791(8) 0.6987(10) -0.0238(11) 0.130(7) Uani 1 4 e d D . .
H13A H 0.9609 0.7298 -0.0772 0.156 Uiso 1 4 e calc R . .
H13B H 1.0335 0.6428 -0.0130 0.156 Uiso 1 4 e calc R . .
C14 C 0.9888(7) 0.814(2) 0.0349(7) 0.167(10) Uani 1 4 e d D . .
H14A H 1.0487 0.8556 0.0469 0.201 Uiso 1 4 e calc R . .
H14B H 0.9804 0.7805 0.0825 0.201 Uiso 1 4 e calc R . .
C15 C 0.9083(7) 0.9196(9) -0.0083(7) 0.065(2) Uani 1 4 e d . . .
H15A H 0.9152 1.0048 0.0192 0.078 Uiso 1 4 e calc R . .
H15B H 0.9063 0.9357 -0.0616 0.078 Uiso 1 4 e calc R . .
C21 C 0.6760(7) 1.2305(6) 0.0034(9) 0.094(5) Uani 1 4 e d . . .
H21A H 0.6873 1.2249 0.0589 0.113 Uiso 1 4 e calc R . .
H21B H 0.6108 1.2444 -0.0208 0.113 Uiso 1 4 e calc R . .
C22 C 0.7278(8) 1.3528(7) -0.0141(10) 0.106(6) Uani 1 4 e d . . .
H22A H 0.7045 1.4346 0.0023 0.127 Uiso 1 4 e calc R . .
H22B H 0.7923 1.3452 0.0151 0.127 Uiso 1 4 e calc R . .
C23 C 0.7172(5) 1.3615(7) -0.0976(10) 0.107(6) Uani 1 4 e d . . .
H23A H 0.7561 1.4328 -0.1064 0.129 Uiso 1 4 e calc R . .
H23B H 0.6542 1.3836 -0.1262 0.129 Uiso 1 4 e calc R . .
C24 C 0.7431(6) 1.2280(7) -0.1271(5) 0.063(3) Uani 1 4 e d . . .
H24A H 0.7302 1.2318 -0.1829 0.075 Uiso 1 4 e calc R . .
H24B H 0.8081 1.2111 -0.1036 0.075 Uiso 1 4 e calc R . .
C25 C 0.6878(7) 1.1148(8) -0.1060(5) 0.080(4) Uani 1 4 e d . . .
H25A H 0.6233 1.1298 -0.1327 0.097 Uiso 1 4 e calc R . .
H25B H 0.7048 1.0298 -0.1243 0.097 Uiso 1 4 e calc R . .
C31 C 0.5258(3) 0.9287(5) -0.0857(3) 0.0276(9) Uani 1 4 e d . . .
H31A H 0.5346 1.0244 -0.0748 0.033 Uiso 1 4 e calc R . .
H31B H 0.4779 0.8979 -0.0651 0.033 Uiso 1 4 e calc R . .
C32 C 0.4941(4) 0.9074(5) -0.1740(3) 0.0281(9) Uani 1 4 e d . . .
H32A H 0.4362 0.9532 -0.1970 0.034 Uiso 1 4 e calc R . .
H32B H 0.5388 0.9461 -0.1957 0.034 Uiso 1 4 e calc R . .
C33 C 0.4830(6) 0.7592(7) -0.1934(4) 0.057(2) Uani 1 4 e d . . .
H33A H 0.4704 0.7465 -0.2488 0.068 Uiso 1 4 e calc R . .
H33B H 0.4319 0.7230 -0.1790 0.068 Uiso 1 4 e calc R . .
C34 C 0.5701(8) 0.6859(8) -0.1498(5) 0.088(4) Uani 1 4 e d . . .
H34A H 0.6199 0.7160 -0.1680 0.106 Uiso 1 4 e calc R . .
H34B H 0.5621 0.5897 -0.1594 0.106 Uiso 1 4 e calc R . .
C35 C 0.5938(8) 0.7135(6) -0.0627(5) 0.080(4) Uani 1 4 e d . . .
H35A H 0.5437 0.6838 -0.0447 0.096 Uiso 1 4 e calc R . .
H35B H 0.6481 0.6627 -0.0349 0.096 Uiso 1 4 e calc R . .
C41 C 0.6188(8) 0.7480(7) 0.1173(5) 0.065(3) Uani 1 4 e d . . .
H41A H 0.5690 0.7792 0.0732 0.078 Uiso 1 4 e calc R . .
H41B H 0.6125 0.7909 0.1635 0.078 Uiso 1 4 e calc R . .
C42 C 0.6119(9) 0.5931(8) 0.1248(8) 0.080(4) Uani 1 4 e d . . .
H42A H 0.5560 0.5713 0.1364 0.096 Uiso 1 4 e calc R . .
H42B H 0.6086 0.5513 0.0757 0.096 Uiso 1 4 e calc R . .
C43 C 0.6933(13) 0.5360(9) 0.1880(6) 0.118(7) Uani 1 4 e d . . .
H43A H 0.6911 0.5658 0.2383 0.142 Uiso 1 4 e calc R . .
H43B H 0.6905 0.4382 0.1868 0.142 Uiso 1 4 e calc R . .
C44 C 0.7798(10) 0.5814(8) 0.1763(7) 0.120(7) Uani 1 4 e d . . .
H44A H 0.7854 0.5414 0.1292 0.144 Uiso 1 4 e calc R . .
H44B H 0.8311 0.5508 0.2194 0.144 Uiso 1 4 e calc R . .
C45 C 0.7834(10) 0.7349(9) 0.1704(7) 0.137(8) Uani 1 4 e d . . .
H45A H 0.7828 0.7747 0.2191 0.164 Uiso 1 4 e calc R . .
H45B H 0.8402 0.7609 0.1615 0.164 Uiso 1 4 e calc R . .
C51 C 0.7848(8) 1.0485(7) 0.2023(4) 0.060(3) Uani 1 4 e d . . .
H51A H 0.7398 0.9827 0.2066 0.072 Uiso 1 4 e calc R . .
H51B H 0.7594 1.1374 0.2045 0.072 Uiso 1 4 e calc R . .
C52 C 0.8708(7) 1.0322(9) 0.2713(4) 0.062(2) Uani 1 4 e d . . .
H52A H 0.8560 1.0468 0.3190 0.074 Uiso 1 4 e calc R . .
H52B H 0.8940 0.9410 0.2723 0.074 Uiso 1 4 e calc R . .
C53 C 0.9432(14) 1.1307(18) 0.2669(5) 0.170(11) Uani 1 4 e d . . .
H53A H 0.9996 1.1145 0.3086 0.204 Uiso 1 4 e calc R . .
H53B H 0.9232 1.2223 0.2714 0.204 Uiso 1 4 e calc R . .
C54 C 0.9588(13) 1.110(3) 0.1876(5) 0.248(17) Uani 1 4 e d . . .
H54A H 0.9805 1.0194 0.1838 0.298 Uiso 1 4 e calc R . .
H54B H 1.0045 1.1733 0.1818 0.298 Uiso 1 4 e calc R . .
C55 C 0.8658(14) 1.134(2) 0.1230(5) 0.196(12) Uani 1 4 e d . . .
H55A H 0.8425 1.2231 0.1294 0.236 Uiso 1 4 e calc R . .
H55B H 0.8750 1.1310 0.0725 0.236 Uiso 1 4 e calc R . .

loop_
_atom_site_aniso_label
_atom_site_aniso_U_11
_atom_site_aniso_U_22
_atom_site_aniso_U_33
_atom_site_aniso_U_23
_atom_site_aniso_U_13
_atom_site_aniso_U_12
Ta1 0.01708(8) 0.01652(8) 0.01783(8) -0.00361(5) 0.00358(5) 0.00133(5)
N1 0.029(2) 0.042(3) 0.029(2) -0.0055(18) 0.0090(17) 0.0125(18)
N2 0.0201(17) 0.0140(16) 0.056(3) -0.0010(17) -0.0055(18) -0.0004(13)
N3 0.037(2) 0.0144(15) 0.0212(16) 0.0024(13) -0.0085(15) -0.0037(14)
N4 0.052(3) 0.028(2) 0.025(2) 0.0106(17) -0.0162(19) -0.018(2)
N5 0.090(5) 0.065(4) 0.025(2) -0.023(2) 0.028(3) -0.056(4)
C11 0.044(5) 0.154(13) 0.195(15) -0.138(13) 0.042(7) -0.030(6)
C12 0.117(9) 0.038(4) 0.164(12) 0.029(6) 0.106(9) 0.033(5)
C13 0.107(9) 0.058(6) 0.29(2) 0.034(9) 0.150(13) 0.041(6)
C14 0.051(6) 0.38(3) 0.061(6) 0.001(12) 0.008(5) 0.096(12)
C15 0.059(5) 0.053(5) 0.082(7) 0.005(4) 0.021(5) 0.003(4)
C21 0.070(5) 0.014(2) 0.238(15) -0.007(5) 0.105(8) -0.003(3)
C22 0.115(8) 0.015(3) 0.249(17) -0.021(5) 0.144(11) -0.017(4)
C23 0.032(3) 0.026(3) 0.261(18) 0.051(6) 0.042(6) 0.004(3)
C24 0.066(5) 0.035(3) 0.054(4) 0.022(3) -0.029(4) -0.024(3)
C25 0.090(6) 0.043(4) 0.056(4) 0.034(3) -0.053(4) -0.043(4)
C31 0.0207(18) 0.035(2) 0.0221(19) 0.0018(17) -0.0006(15) -0.0069(17)
C32 0.028(2) 0.027(2) 0.0209(19) 0.0017(16) -0.0044(16) -0.0047(17)
C33 0.075(5) 0.030(3) 0.036(3) -0.004(2) -0.027(3) -0.008(3)
C34 0.113(8) 0.032(3) 0.065(5) -0.029(3) -0.051(5) 0.025(4)
C35 0.116(7) 0.015(2) 0.053(4) 0.004(2) -0.054(5) -0.009(3)
C41 0.127(8) 0.031(3) 0.068(5) -0.012(3) 0.075(6) -0.025(4)
C42 0.126(9) 0.035(4) 0.121(9) -0.012(4) 0.099(9) -0.028(5)
C43 0.28(2) 0.032(4) 0.043(4) 0.011(3) 0.055(8) -0.023(7)
C44 0.157(12) 0.036(4) 0.084(7) 0.036(4) -0.083(8) -0.041(5)
C45 0.176(12) 0.039(4) 0.092(7) 0.037(5) -0.108(8) -0.044(6)
C51 0.129(8) 0.029(3) 0.028(3) -0.004(2) 0.033(4) 0.012(4)
C52 0.109(7) 0.057(4) 0.026(3) -0.016(3) 0.030(4) -0.029(5)
C53 0.26(2) 0.202(16) 0.023(3) -0.015(6) 0.009(7) -0.196(17)
C54 0.216(18) 0.48(4) 0.024(4) -0.015(9) 0.009(7) -0.30(2)
C55 0.26(2) 0.28(2) 0.022(3) -0.005(7) 0.011(7) -0.246(19)

loop_
_geom_bond_atom_site_label_1
_geom_bond_atom_site_label_2
_geom_bond_distance
_geom_bond_site_symmetry_2
_geom_bond_publ_flag
Ta1 N1 1.972(4) . ?
Ta1 N4 2.029(5) . ?
Ta1 N2 2.035(5) . ?
Ta1 N3 2.037(4) . ?
Ta1 N5 2.037(5) . ?
N1 C11 1.425(11) . ?
N1 C15 1.498(11) . ?
N2 C21 1.439(9) . ?
N2 C25 1.449(11) . ?
N3 C31 1.457(7) . ?
N3 C35 1.466(7) . ?
N4 C41 1.457(11) . ?
N4 C45 1.465(9) . ?
N5 C55 1.455(10) . ?
N5 C51 1.455(8) . ?
C11 C12 1.590(9) . ?
C11 H11A 0.9700 . ?
C11 H11B 0.9700 . ?
C12 C13 1.499(8) . ?
C12 H12A 0.9700 . ?
C12 H12B 0.9700 . ?
C13 C14 1.535(9) . ?
C13 H13A 0.9700 . ?
C13 H13B 0.9700 . ?
C14 C15 1.627(16) . ?
C14 H14A 0.9700 . ?
C14 H14B 0.9700 . ?
C15 H15A 0.9700 . ?
C15 H15B 0.9700 . ?
C21 C22 1.536(10) . ?
C21 H21A 0.9700 . ?
C21 H21B 0.9700 . ?
C22 C23 1.48(2) . ?
C22 H22A 0.9700 . ?
C22 H22B 0.9700 . ?
C23 C24 1.526(15) . ?
C23 H23A 0.9700 . ?
C23 H23B 0.9700 . ?
C24 C25 1.526(10) . ?
C24 H24A 0.9700 . ?
C24 H24B 0.9700 . ?
C25 H25A 0.9700 . ?
C25 H25B 0.9700 . ?
C31 C32 1.538(7) . ?
C31 H31A 0.9700 . ?
C31 H31B 0.9700 . ?
C32 C33 1.508(8) . ?
C32 H32A 0.9700 . ?
C32 H32B 0.9700 . ?
C33 C34 1.512(11) . ?
C33 H33A 0.9700 . ?
C33 H33B 0.9700 . ?
C34 C35 1.533(12) . ?
C34 H34A 0.9700 . ?
C34 H34B 0.9700 . ?
C35 H35A 0.9700 . ?
C35 H35B 0.9700 . ?
C41 C42 1.549(10) . ?
C41 H41A 0.9700 . ?
C41 H41B 0.9700 . ?
C42 C43 1.52(2) . ?
C42 H42A 0.9700 . ?
C42 H42B 0.9700 . ?
C43 C44 1.48(2) . ?
C43 H43A 0.9700 . ?
C43 H43B 0.9700 . ?
C44 C45 1.528(11) . ?
C44 H44A 0.9700 . ?
C44 H44B 0.9700 . ?
C45 H45A 0.9700 . ?
C45 H45B 0.9700 . ?
C51 C52 1.520(13) . ?
C51 H51A 0.9700 . ?
C51 H51B 0.9700 . ?
C52 C53 1.500(13) . ?
C52 H52A 0.9700 . ?
C52 H52B 0.9700 . ?
C53 C54 1.544(19) . ?
C53 H53A 0.9700 . ?
C53 H53B 0.9700 . ?
C54 C55 1.56(3) . ?
C54 H54A 0.9700 . ?
C54 H54B 0.9700 . ?
C55 H55A 0.9700 . ?
C55 H55B 0.9700 . ?

loop_
_cod_related_entry_id
_cod_related_entry_database
_cod_related_entry_code
1 ChemSpider 30653811
